data_5000061
loop_
_publ_author_name
'Toda, Fumio'
'Tanaka, Koichi'
'Stein, Zafra'
'Goldberg, Israel'

_publ_section_title
;
 Structure and inclusion characteristics of
 (R,R)-(--)-2,3-dimethoxy-1,1,4,4-tetraphenylbutane-1,4-diol
;
_journal_issue 12
_journal_name_full
;
 Journal of the Chemical Society, Perkin Transactions 2
;
_journal_page_first 2359
_journal_page_last 2361
_journal_paper_doi 10.1039/P29930002359
_journal_year 1993
_chemical_formula_sum 'C70 H76 O8'
_space_group_IT_number 5
_symmetry_cell_setting monoclinic
_symmetry_space_group_name_Hall 'C 2y'
_symmetry_space_group_name_H-M 'C 1 2 1'
_cell_angle_alpha 90
_cell_angle_beta 109.49(1)
_cell_angle_gamma 90
_cell_formula_units_Z 2
_cell_length_a 17.27(1)
_cell_length_b 12.565(1)
_cell_length_c 14.353(1)
_cod_original_sg_symbol_H-M 'C 2'
_cod_database_code 5000061

loop_
_symmetry_equiv_pos_site_id
_symmetry_equiv_pos_as_xyz
1 x,y,z
2 1/2+x,1/2+y,z
3 -x,y,-z
4 1/2-x,1/2+y,-z

loop_
_atom_site_label
_atom_site_type_symbol
_atom_site_fract_x
_atom_site_fract_y
_atom_site_fract_z
C1 C 0.2814(4) 0.09100 0.2219(5)
C2 C 0.2128(4) 0.1065(6) 0.2690(5)
C3 C 0.2477(4) 0.1153(6) 0.3828(5)
C4 C 0.1818(4) 0.1034(7) 0.4361(5)
O1 O 0.1551(3) -0.0060(5) 0.4263(4)
O2 O 0.3151(3) -0.0133(6) 0.2455(4)
C5 C 0.2420(4) 0.0926(8) 0.1075(5)
C6 C 0.2260(5) -0.0024(8) 0.0551(6)
C7 C 0.1896(6) -0.0033(10) -0.0457(8)
C8 C 0.1713(6) 0.0893(11) -0.0960(7)
C9 C 0.1865(6) 0.1844(9) -0.0477(7)
C10 C 0.2233(5) 0.1866(8) 0.0559(6)
C11 C 0.3480(4) 0.1753(7) 0.2550(5)
C12 C 0.3331(5) 0.2809(7) 0.2735(6)
C13 C 0.3952(6) 0.3541(9) 0.3038(8)
C14 C 0.4747(7) 0.3245(11) 0.3167(9)
C15 C 0.4916(5) 0.2222(10) 0.2953(8)
C16 C 0.4283(5) 0.1461(8) 0.2654(6)
C17 C 0.1087(4) 0.1767(7) 0.3928(5)
C18 C 0.1161(5) 0.2794(8) 0.3585(6)
C19 C 0.0471(7) 0.3425(9) 0.3197(8)
C20 C -0.0293(6) 0.3059(11) 0.3159(9)
C21 C -0.0373(5) 0.2057(11) 0.3522(8)
C22 C 0.0310(4) 0.1416(8) 0.3902(6)
C23 C 0.2211(4) 0.1243(7) 0.5459(5)
C24 C 0.2413(5) 0.0407(8) 0.6124(6)
C25 C 0.2789(6) 0.0601(9) 0.7119(7)
C26 C 0.2961(6) 0.1605(10) 0.7476(6)
C27 C 0.2754(5) 0.2431(8) 0.6820(7)
C28 C 0.2388(5) 0.2272(7) 0.5822(6)
O3 O 0.1559(3) 0.0209(5) 0.2407(3)
C29 C 0.0788(4) 0.0449(9) 0.1663(6)
O4 O 0.3092(3) 0.0357(6) 0.4220(3)
C30 C 0.3835(4) 0.0737(10) 0.4920(6)
C31 C 0.50000 -0.2229(23) 0.00000
C32 C 0.50000 -0.1159(22) 0.00000
C33 C 0.4377(11) -0.0556(16) 0.0262(14)
C34 C 0.4309(6) 0.0540(9) 0.0135(7)
C35 C 0.50000 0.1139(10) 0.00000
C36 C 0.50000 0.2227(12) 0.00000
C37 C 0.5681(7) 0.2875(9) -0.0141(8)
C38? C 0.5211(21) -0.2096(26) 0.0662(23)
C39? C 0.5307(21) -0.1126(27) 0.0511(23)
C40? C 0.4180(29) -0.0563(34) -0.0334(32)
C41? C 0.4671(30) -0.0427(35) 0.0748(32)
H1 H 0.18290 0.17740 0.24490
H2 H 0.27420 0.18520 0.40100
H3 H 0.13620 -0.02170 0.34520
H4 H 0.32960 -0.02160 0.32420
H5 H 0.24150 -0.07270 0.09230
H6 H 0.17640 -0.07400 -0.08270
H7 H 0.14560 0.08810 -0.17110
H8 H 0.17130 0.25380 -0.08630
H9 H 0.23600 0.25760 0.09240
H10 H 0.27440 0.30420 0.26420
H11 H 0.38240 0.43080 0.31680
H12 H 0.52120 0.37830 0.34220
H13 H 0.55010 0.20150 0.30100
H14 H 0.44120 0.06970 0.25130
H15 H 0.17240 0.30770 0.36220
H16 H 0.05270 0.41660 0.29360
H17 H -0.07990 0.35260 0.28640
H18 H -0.09350 0.17940 0.35080
H19 H 0.02480 0.06790 0.41670
H20 H 0.22830 -0.03550 0.58770
H21 H 0.29420 -0.00260 0.75970
H22 H 0.32370 0.17400 0.82140
H23 H 0.28750 0.31910 0.70790
H24 H 0.22460 0.29050 0.53510
H25 H 0.04310 -0.02180 0.15170
H26 H 0.08930 0.06880 0.10360
H27 H 0.04950 0.10410 0.18990
H28 H 0.42330 0.01170 0.51600
H29 H 0.37130 0.10660 0.55060
H30 H 0.40930 0.12980 0.46010
C33B* C 0.5623(11) -0.0556(16) -0.0262(14)
C34B* C 0.5691(6) 0.0540(9) -0.0135(7)
C37B* C 0.4319(7) 0.2875(9) 0.0141(8)

loop_
_atom_type_symbol
_atom_type_radius_bond
C 0.68
H 0.23
O 0.68
